data_7118905
loop_
_publ_author_name
'Ivanov, Daniil M.'
'Novikov, Alexander S.'
'Ananyev, Ivan V.'
'Kirina, Yulia V.'
'Kukushkin, Vadim Yu'

_publ_section_title
;
 Halogen bonding between metal centers and halocarbons.
;
_journal_issue 32
_journal_name_full 'Chemical communications (Cambridge, England)'
_journal_page_first 5565
_journal_page_last 5568
_journal_paper_doi 10.1039/c6cc01107a
_journal_volume 52
_journal_year 2016
_chemical_formula_moiety 'C6 H12 Br2 N4 Pt'
_chemical_formula_sum 'C6 H12 Br2 N4 Pt'
_chemical_formula_weight 495.11
_space_group_crystal_system monoclinic
_space_group_IT_number 14
_space_group_name_Hall '-P 2ybc'
_space_group_name_H-M_alt 'P 1 21/c 1'
_symmetry_space_group_name_Hall '-P 2ybc'
_symmetry_space_group_name_H-M 'P 1 21/c 1'
_atom_sites_solution_hydrogens geom
_audit_creation_method SHELXL-2014/6
_audit_update_record
;
2016-01-11 deposited with the CCDC.
2016-03-16 downloaded from the CCDC.
;
_cell_angle_alpha 90
_cell_angle_beta 108.047(8)
_cell_angle_gamma 90
_cell_formula_units_Z 2
_cell_length_a 5.7573(4)
_cell_length_b 11.8165(6)
_cell_length_c 9.2197(7)
_cell_measurement_reflns_used 72
_cell_measurement_temperature 100(2)
_cell_measurement_theta_max 25
_cell_measurement_theta_min 3
_cell_volume 596.37(7)
_computing_cell_refinement 'Bruker SAINT'
_computing_data_collection 'Bruker APEX II'
_computing_data_reduction 'Bruker SAINT'
_computing_molecular_graphics 'Bruker SHELXTL'
_computing_publication_material 'Bruker SHELXTL'
_computing_structure_refinement 'SHELXL-97 (Sheldrick, 1997)'
_computing_structure_solution 'SHELXS-97 (Sheldrick, 1997)'
_diffrn_ambient_temperature 100(2)
_diffrn_measured_fraction_theta_full 1.000
_diffrn_measured_fraction_theta_max 0.909
_diffrn_measurement_device_type 'Bruker APEX II CCD area detector''
_diffrn_measurement_method 'omega scans'
_diffrn_radiation_type MoK\a
_diffrn_radiation_wavelength 0.71073
_diffrn_reflns_av_R_equivalents 0.0480
_diffrn_reflns_av_unetI/netI 0.0544
_diffrn_reflns_Laue_measured_fraction_full 1.000
_diffrn_reflns_Laue_measured_fraction_max 0.909
_diffrn_reflns_limit_h_max 7
_diffrn_reflns_limit_h_min -7
_diffrn_reflns_limit_k_max 16
_diffrn_reflns_limit_k_min -16
_diffrn_reflns_limit_l_max 11
_diffrn_reflns_limit_l_min -12
_diffrn_reflns_number 5150
_diffrn_reflns_point_group_measured_fraction_full 1.000
_diffrn_reflns_point_group_measured_fraction_max 0.909
_diffrn_reflns_theta_full 25.242
_diffrn_reflns_theta_max 30.120
_diffrn_reflns_theta_min 2.893
_exptl_absorpt_coefficient_mu 18.430
_exptl_absorpt_correction_T_max 0.238
_exptl_absorpt_correction_T_min 0.065
_exptl_absorpt_correction_type multi-scan
_exptl_absorpt_process_details SADABS
_exptl_crystal_colour yellow
_exptl_crystal_density_diffrn 2.757
_exptl_crystal_description prism
_exptl_crystal_F_000 448
_exptl_crystal_size_max 0.297
_exptl_crystal_size_mid 0.223
_exptl_crystal_size_min 0.114
_refine_diff_density_max 1.988
_refine_diff_density_min -2.254
_refine_diff_density_rms 0.288
_refine_ls_extinction_method none
_refine_ls_goodness_of_fit_ref 1.066
_refine_ls_hydrogen_treatment constr
_refine_ls_matrix_type full
_refine_ls_number_parameters 63
_refine_ls_number_reflns 1593
_refine_ls_number_restraints 0
_refine_ls_restrained_S_all 1.066
_refine_ls_R_factor_all 0.0465
_refine_ls_R_factor_gt 0.0328
_refine_ls_shift/su_max 0.000
_refine_ls_shift/su_mean 0.000
_refine_ls_structure_factor_coef Fsqd
_refine_ls_weighting_details 'w=1/[\s^2^(Fo^2^)+(0.0260P)^2^] where P=(Fo^2^+2Fc^2^)/3'
_refine_ls_weighting_scheme calc
_refine_ls_wR_factor_gt 0.0639
_refine_ls_wR_factor_ref 0.0710
_reflns_Friedel_coverage 0.000
_reflns_number_gt 1304
_reflns_number_total 1593
_reflns_threshold_expression I>2\s(I)
_cod_data_source_file c6cc01107a2.cif
_cod_data_source_block a
_cod_depositor_comments 'Adding full bibliography for 7118900--7118914.cif.'
_cod_database_code 7118905
_shelx_space_group_comment
;
The symmetry employed for this shelxl refinement is uniquely defined
by the following loop, which should always be used as a source of
symmetry information in preference to the above space-group names.
They are only intended as comments.
;
_shelx_estimated_absorpt_t_min 0.073
_shelx_estimated_absorpt_t_max 0.228
_shelxl_version_number 2014/6

loop_
_space_group_symop_operation_xyz
'x, y, z'
'-x, y+1/2, -z+1/2'
'-x, -y, -z'
'x, -y-1/2, z-1/2'

loop_
_atom_site_label
_atom_site_type_symbol
_atom_site_fract_x
_atom_site_fract_y
_atom_site_fract_z
_atom_site_U_iso_or_equiv
_atom_site_adp_type
_atom_site_occupancy
_atom_site_site_symmetry_order
_atom_site_calc_flag
_atom_site_refinement_flags_posn
_atom_site_refinement_flags_adp
_atom_site_refinement_flags_occupancy
Pt1 Pt 0.0000 0.5000 0.5000 0.01181(11) Uani 1 2 d S . P
Br1 Br 0.18597(11) 0.58461(5) 0.32209(7) 0.01895(15) Uani 1 1 d . . .
N1 N 0.2369(9) 0.5757(4) 0.6730(6) 0.0174(11) Uani 1 1 d . . .
N2 N 0.5504(9) 0.6377(4) 0.9046(6) 0.0170(11) Uani 1 1 d . . .
C1 C 0.3842(11) 0.6073(5) 0.7790(7) 0.0149(13) Uani 1 1 d . . .
C2 C 0.4768(12) 0.6517(6) 1.0430(8) 0.0242(15) Uani 1 1 d . . .
H2A H 0.4118 0.7282 1.0450 0.036 Uiso 1 1 calc R U .
H2B H 0.6189 0.6404 1.1335 0.036 Uiso 1 1 calc R U .
H2C H 0.3507 0.5959 1.0426 0.036 Uiso 1 1 calc R U .
C3 C 0.7683(11) 0.6986(6) 0.8984(8) 0.0262(16) Uani 1 1 d . . .
H3A H 0.8136 0.6729 0.8098 0.039 Uiso 1 1 calc R U .
H3B H 0.9032 0.6836 0.9918 0.039 Uiso 1 1 calc R U .
H3C H 0.7342 0.7800 0.8896 0.039 Uiso 1 1 calc R U .

loop_
_atom_site_aniso_label
_atom_site_aniso_U_11
_atom_site_aniso_U_22
_atom_site_aniso_U_33
_atom_site_aniso_U_23
_atom_site_aniso_U_13
_atom_site_aniso_U_12
Pt1 0.01092(16) 0.01136(16) 0.01182(18) -0.00076(13) 0.00158(13) 0.00000(14)
Br1 0.0196(3) 0.0216(3) 0.0165(3) 0.0008(3) 0.0069(3) -0.0028(3)
N1 0.019(3) 0.020(3) 0.012(3) -0.002(2) 0.003(2) -0.003(2)
N2 0.019(3) 0.016(3) 0.013(3) 0.000(2) 0.001(2) -0.006(2)
C1 0.017(3) 0.015(3) 0.015(3) 0.006(3) 0.008(3) 0.002(3)
C2 0.025(3) 0.030(4) 0.013(3) 0.000(3) -0.001(3) 0.009(3)
C3 0.022(3) 0.031(4) 0.018(4) 0.005(3) -0.003(3) -0.012(3)

loop_
_atom_type_symbol
_atom_type_description
_atom_type_scat_dispersion_real
_atom_type_scat_dispersion_imag
_atom_type_scat_source
C C 0.0033 0.0016 'International Tables Vol C Tables 4.2.6.8 and 6.1.1.4'
H H 0.0000 0.0000 'International Tables Vol C Tables 4.2.6.8 and 6.1.1.4'
Br Br -0.2901 2.4595 'International Tables Vol C Tables 4.2.6.8 and 6.1.1.4'
N N 0.0061 0.0033 'International Tables Vol C Tables 4.2.6.8 and 6.1.1.4'
Pt Pt -1.7033 8.3905 'International Tables Vol C Tables 4.2.6.8 and 6.1.1.4'

loop_
_geom_angle_atom_site_label_1
_geom_angle_atom_site_label_2
_geom_angle_atom_site_label_3
_geom_angle
_geom_angle_site_symmetry_1
_geom_angle_site_symmetry_3
N1 Pt1 N1 180.0(3) 3_566 .
N1 Pt1 Br1 91.17(14) 3_566 3_566
N1 Pt1 Br1 88.83(14) . 3_566
N1 Pt1 Br1 88.83(14) 3_566 .
N1 Pt1 Br1 91.17(14) . .
Br1 Pt1 Br1 180.0 3_566 .
C1 N1 Pt1 172.0(5) . .
C1 N2 C3 120.3(5) . .
C1 N2 C2 118.1(5) . .
C3 N2 C2 117.3(5) . .
N1 C1 N2 176.4(7) . .
N2 C2 H2A 109.5 . .
N2 C2 H2B 109.5 . .
H2A C2 H2B 109.5 . .
N2 C2 H2C 109.5 . .
H2A C2 H2C 109.5 . .
H2B C2 H2C 109.5 . .
N2 C3 H3A 109.5 . .
N2 C3 H3B 109.5 . .
H3A C3 H3B 109.5 . .
N2 C3 H3C 109.5 . .
H3A C3 H3C 109.5 . .
H3B C3 H3C 109.5 . .

loop_
_geom_bond_atom_site_label_1
_geom_bond_atom_site_label_2
_geom_bond_distance
_geom_bond_site_symmetry_2
Pt1 N1 1.964(5) 3_566
Pt1 N1 1.964(5) .
Pt1 Br1 2.4340(6) 3_566
Pt1 Br1 2.4341(6) .
N1 C1 1.140(8) .
N2 C1 1.304(8) .
N2 C3 1.462(7) .
N2 C2 1.474(8) .
C2 H2A 0.9800 .
C2 H2B 0.9800 .
C2 H2C 0.9800 .
C3 H3A 0.9800 .
C3 H3B 0.9800 .
C3 H3C 0.9800 .
